data_1001095
loop_
_publ_author_name
'Grenet, J V'
'Michel, A'

_publ_section_title
;
Etude cristallographique des composes Ba~2~ Fe U O~6~ et Ba~2~ Cr U O~6~
;
_journal_coden_ASTM ANCPAC
_journal_name_full 'Annales de Chimie (Paris) (Vol=Year)'
_journal_page_first 83
_journal_page_last 88
_journal_volume 1971
_journal_year 1971
_chemical_formula_structural 'Ba2 Cr U O6'
_chemical_formula_sum 'Ba2 Cr O6 U'
_chemical_name_systematic 'Dibarium chromium uranium(V) oxide'
_space_group_IT_number 205
_symmetry_cell_setting cubic
_symmetry_Int_Tables_number 205
_symmetry_space_group_name_Hall '-P 2ac 2ab 3'
_symmetry_space_group_name_H-M 'P a -3'
_cell_angle_alpha 90
_cell_angle_beta 90
_cell_angle_gamma 90
_cell_formula_units_Z 4
_cell_length_a 8.301(2)
_cell_length_b 8.301(2)
_cell_length_c 8.301(2)
_cell_volume 572.0
_refine_ls_R_factor_all 0.065
_cod_database_code 1001095

loop_
_symmetry_equiv_pos_as_xyz
x,y,z
1/2+x,1/2-y,-z
-x,1/2+y,1/2-z
1/2-x,-y,1/2+z
y,z,x
1/2-y,-z,1/2+x
1/2+y,1/2-z,-x
-y,1/2+z,1/2-x
z,x,y
-z,1/2+x,1/2-y
1/2-z,-x,1/2+y
1/2+z,1/2-x,-y
-x,-y,-z
1/2-x,1/2+y,z
x,1/2-y,1/2+z
1/2+x,y,1/2-z
-y,-z,-x
1/2+y,z,1/2-x
1/2-y,1/2+z,x
y,1/2-z,1/2+x
-z,-x,-y
z,1/2-x,1/2+y
1/2+z,x,1/2-y
1/2-z,1/2+x,y

loop_
_atom_site_label
_atom_site_type_symbol
_atom_site_symmetry_multiplicity
_atom_site_Wyckoff_symbol
_atom_site_fract_x
_atom_site_fract_y
_atom_site_fract_z
_atom_site_occupancy
_atom_site_attached_hydrogens
_atom_site_calc_flag
Ba1 Ba2+ 8 c 0.242 0.242 0.242 1. 0 d
Cr1 Cr3+ 4 b 0.5 0.5 0.5 0.96 0 d
U1 U5+ 4 b 0.5 0.5 0.5 0.04 0 d
Cr2 Cr3+ 4 a 0. 0. 0. 0.04 0 d
U2 U5+ 4 a 0. 0. 0. 0.96 0 d
O1 O2- 24 d 0.26 0.01 0.01 1. 0 d

loop_
_atom_type_symbol
_atom_type_oxidation_number
Ba2+ 2.000
Cr3+ 3.000
U5+ 5.000
O2- -2.000
